data_4060810
loop_
_publ_author_name
'Clot, Eric'
'Eisenstein, Odile'
'Dub\'e, Tiffany'
'Faller, Jack W.'
'Crabtree, Robert H.'

_publ_section_title
;
Interplay of Weak Interactions: An Iridium(III) System with an Agostic 
tert-Butyl but a Nonagostic Isopropyl Group
;
_journal_issue 3
_journal_name_full Organometallics
_journal_page_first 575
_journal_page_last 580
_journal_paper_doi 10.1021/om010802i
_journal_volume 21
_journal_year 2002
_chemical_formula_moiety 'C52 H45 Ir N P2, F6 P, C H2 Cl2'
_chemical_formula_sum 'C53 H47 Cl2 F6 Ir N P3'
_chemical_formula_weight 1168.00
_space_group_IT_number 62
_symmetry_cell_setting orthorhombic
_symmetry_Int_Tables_number 62
_symmetry_space_group_name_Hall '-P 2ac 2n'
_symmetry_space_group_name_H-M 'P n m a'
_cell_angle_alpha 90
_cell_angle_beta 90
_cell_angle_gamma 90
_cell_formula_units_Z 4
_cell_length_a 20.3262(4)
_cell_length_b 15.3816(3)
_cell_length_c 15.2066(3)
_cell_measurement_reflns_used 0
_cell_measurement_temperature 183.2
_cell_measurement_theta_max 0.0
_cell_measurement_theta_min 0.0
_cell_volume 4754.3(1)
_computing_cell_refinement Denzo-SMN
_computing_data_collection 'Nonius Collect'
_computing_data_reduction Denzo-SMN
_computing_publication_material 'teXsan for Windows v. 1.06 (MSC 1999)'
_computing_structure_refinement 'teXsan for Windows v. 1.06 (MSC 1999)'
_diffrn_ambient_temperature 183.2
_diffrn_measurement_device KappaCCD
_diffrn_orient_matrix_UB_11 0.00000
_diffrn_orient_matrix_UB_12 0.00000
_diffrn_orient_matrix_UB_13 0.00000
_diffrn_orient_matrix_UB_21 0.00000
_diffrn_orient_matrix_UB_22 0.00000
_diffrn_orient_matrix_UB_23 0.00000
_diffrn_orient_matrix_UB_31 0.00000
_diffrn_orient_matrix_UB_32 0.00000
_diffrn_orient_matrix_UB_33 0.00000
_diffrn_radiation_detector CCD
_diffrn_radiation_monochromator graphite
_diffrn_radiation_source 'X-ray tube'
_diffrn_radiation_type 'Mo K\a'
_diffrn_radiation_wavelength 0.7107
_diffrn_reflns_av_R_equivalents 0.05965
_diffrn_reflns_av_sigmaI/netI 0.110
_diffrn_reflns_limit_h_max -100
_diffrn_reflns_limit_h_min 100
_diffrn_reflns_limit_k_max -100
_diffrn_reflns_limit_k_min 100
_diffrn_reflns_limit_l_max -100
_diffrn_reflns_limit_l_min 100
_diffrn_reflns_number 39666
_diffrn_reflns_reduction_process 'Lp corrections applied'
_diffrn_reflns_theta_max 27.47
_diffrn_reflns_theta_min 0.00
_diffrn_standards_decay_% 0.00
_diffrn_standards_interval_count 0
_diffrn_standards_number 0
_exptl_absorpt_coefficient_mu 3.091
_exptl_absorpt_correction_T_max 0.602
_exptl_absorpt_correction_T_min 0.538
_exptl_absorpt_correction_type multi-scan
_exptl_absorpt_process_details
;
multi-scan from symmetry-related measurements (Blessing 1995)
SORTAV  R.H Blessing,  Acta Cryst., A51, 33-37 (1995),
        J. Appl. Cryst., 30, 421-426 (1997).
;
_exptl_crystal_colour orange
_exptl_crystal_density_diffrn 1.632
_exptl_crystal_density_meas ?
_exptl_crystal_description prism
_exptl_crystal_F_000 2328.00
_exptl_crystal_size_max 0.22
_exptl_crystal_size_mid 0.19
_exptl_crystal_size_min 0.17
_refine_diff_density_max 2.21
_refine_diff_density_min -1.39
_refine_ls_extinction_method none
_refine_ls_goodness_of_fit_all 3.317
_refine_ls_goodness_of_fit_ref 1.082
_refine_ls_hydrogen_treatment refall
_refine_ls_matrix_type full
_refine_ls_number_constraints 0
_refine_ls_number_parameters 434
_refine_ls_number_reflns 3658
_refine_ls_number_restraints 0
_refine_ls_R_factor_all 0.0608
_refine_ls_R_factor_gt 0.0308
_refine_ls_shift/su_max 0.0040
_refine_ls_shift/su_mean 0.0000
_refine_ls_structure_factor_coef F
_refine_ls_weighting_details 'w = 1/[\s^2^(Fo) + 0.00002|Fo|^2^]'
_refine_ls_weighting_scheme sigma
_refine_ls_wR_factor_all 0.1411
_refine_ls_wR_factor_ref 0.0363
_reflns_number_gt 3658
_reflns_number_total 6024
_reflns_threshold_expression I>3.00\s(I)
_cod_depositor_comments
;
The following automatic conversions were performed:

'_exptl_crystal_density_meas' value 'not measured' was changed to '?'
- the value is perceived as not measured.

Automatic conversion script
Id: cif_fix_values 3105 2015-03-04 15:46:00Z robertas 
;
_cod_database_code 4060810

loop_
_symmetry_equiv_pos_as_xyz
'  +x,  +y,  +z'
1/2+x,1/2-y,1/2-z
'  -x,1/2+y,  -z'
'1/2-x,  -y,1/2+z'
'  -x,  -y,  -z'
1/2-x,1/2+y,1/2+z
'  +x,1/2-y,  +z'
'1/2+x,  +y,1/2-z'

loop_
_atom_site_label
_atom_site_fract_x
_atom_site_fract_y
_atom_site_fract_z
_atom_site_U_iso_or_equiv
_atom_site_occupancy
_atom_site_refinement_flags
_atom_site_adp_type
_atom_site_calc_flag
_atom_site_calc_attached_atom
Ir(1) 0.70295(1) 0.2500 0.22858(2) 0.01828(7) 0.500 ST Uani d ?
Cl(1) 0.6727(1) -0.2500 0.5014(2) 0.0623(8) 0.500 ST Uani d ?
Cl(2) 0.7374(2) -0.2500 0.3329(2) 0.078(1) 0.500 ST Uani d ?
P(1) 0.70694(6) 0.09907(7) 0.22512(8) 0.0188(3) 1.000 . Uani d ?
P(2) 0.5229(1) -0.2500 0.1933(2) 0.0363(6) 0.500 ST Uani d ?
F(1) 0.4511(3) -0.2500 0.2298(6) 0.115(3) 0.500 ST Uani d ?
F(2) 0.5925(4) -0.2500 0.1573(8) 0.181(4) 0.500 ST Uani d ?
F(3) 0.5007(3) -0.3253(5) 0.1345(5) 0.210(4) 1.000 . Uani d ?
F(4) 0.5434(2) -0.3222(4) 0.2564(5) 0.149(3) 1.000 . Uani d ?
N(1) 0.6080(3) 0.2500 0.2915(4) 0.025(2) 0.500 ST Uani d ?
C(1) 0.5479(4) 0.2500 0.2563(5) 0.029(2) 0.500 ST Uani d ?
C(2) 0.4928(4) 0.2500 0.3115(7) 0.039(3) 0.500 ST Uani d ?
C(3) 0.4990(6) 0.2500 0.4011(7) 0.055(3) 0.500 ST Uani d ?
C(4) 0.5618(5) 0.2500 0.4387(6) 0.043(3) 0.500 ST Uani d ?
C(5) 0.5758(8) 0.2500 0.5320(7) 0.059(4) 0.500 ST Uani d ?
C(6) 0.6362(8) 0.2500 0.5619(7) 0.064(4) 0.500 ST Uani d ?
C(7) 0.6929(6) 0.2500 0.5046(6) 0.048(3) 0.500 ST Uani d ?
C(8) 0.7582(7) 0.2500 0.5344(7) 0.059(4) 0.500 ST Uani d ?
C(9) 0.8078(7) 0.2500 0.4745(7) 0.061(4) 0.500 ST Uani d ?
C(10) 0.7976(5) 0.2500 0.3841(6) 0.040(2) 0.500 ST Uani d ?
C(11) 0.7336(4) 0.2500 0.3522(5) 0.028(2) 0.500 ST Uani d ?
C(12) 0.6811(4) 0.2500 0.4127(5) 0.034(2) 0.500 ST Uani d ?
C(13) 0.6144(4) 0.2500 0.3812(5) 0.030(2) 0.500 ST Uani d ?
C(14) 0.5417(4) 0.2500 0.1567(5) 0.032(2) 0.500 ST Uani d ?
C(15) 0.5070(3) 0.1684(4) 0.1226(5) 0.039(2) 1.000 . Uani d ?
C(16) 0.6662(2) 0.0483(3) 0.3191(3) 0.020(1) 1.000 . Uani d ?
C(17) 0.7026(3) 0.0375(4) 0.3965(3) 0.031(1) 1.000 . Uani d ?
C(18) 0.6722(3) 0.0072(4) 0.4719(4) 0.039(2) 1.000 . Uani d ?
C(19) 0.6059(3) -0.0144(4) 0.4706(4) 0.041(2) 1.000 . Uani d ?
C(20) 0.5698(3) -0.0029(4) 0.3957(4) 0.040(2) 1.000 . Uani d ?
C(21) 0.5995(3) 0.0288(4) 0.3199(4) 0.031(2) 1.000 . Uani d ?
C(22) 0.6674(2) 0.0600(3) 0.1253(3) 0.022(1) 1.000 . Uani d ?
C(23) 0.6690(3) 0.1148(4) 0.0531(3) 0.026(1) 1.000 . Uani d ?
C(24) 0.6400(3) 0.0919(4) -0.0249(4) 0.038(2) 1.000 . Uani d ?
C(25) 0.6086(3) 0.0127(4) -0.0325(4) 0.041(2) 1.000 . Uani d ?
C(26) 0.6078(3) -0.0430(4) 0.0382(4) 0.038(2) 1.000 . Uani d ?
C(27) 0.6367(3) -0.0202(4) 0.1170(4) 0.031(2) 1.000 . Uani d ?
C(28) 0.7871(2) 0.0457(3) 0.2246(3) 0.023(1) 1.000 . Uani d ?
C(29) 0.7900(3) -0.0444(3) 0.2371(4) 0.031(1) 1.000 . Uani d ?
C(30) 0.8496(3) -0.0872(4) 0.2361(4) 0.034(2) 1.000 . Uani d ?
C(31) 0.9074(3) -0.0416(4) 0.2219(4) 0.031(2) 1.000 . Uani d ?
C(32) 0.9049(3) 0.0461(4) 0.2088(3) 0.030(2) 1.000 . Uani d ?
C(33) 0.8452(2) 0.0902(4) 0.2106(3) 0.026(1) 1.000 . Uani d ?
C(34) 0.6622(7) -0.2500 0.3885(8) 0.092(6) 0.500 ST Uani d ?
H(1) 0.772(4) 0.2500 0.197(5) 0.05(2) 0.500 S Uiso d ?
H(2) 0.586(3) 0.2500 0.135(4) -0.00(1) 0.500 S Uiso d ?
H(3) 0.458(3) 0.2500 0.287(4) 0.00(2) 0.500 S Uiso d ?
H(4) 0.472(3) 0.2500 0.444(4) 0.02(2) 0.500 S Uiso d ?
H(5) 0.544(4) 0.2500 0.562(6) 0.05(3) 0.500 S Uiso d ?
H(6) 0.648(4) 0.2500 0.616(6) 0.05(3) 0.500 S Uiso d ?
H(7) 0.779(5) 0.2500 0.593(7) 0.10(4) 0.500 S Uiso d ?
H(8) 0.845(4) 0.2500 0.499(6) 0.05(3) 0.500 S Uiso d ?
H(9) 0.836(5) 0.2500 0.346(7) 0.10(4) 0.500 S Uiso d ?
H(10) 0.464(2) 0.161(3) 0.147(3) 0.02(1) 1.000 . Uiso d ?
H(11) 0.507(3) 0.171(4) 0.060(4) 0.06(2) 1.000 . Uiso d ?
H(12) 0.527(3) 0.105(4) 0.137(3) 0.04(2) 1.000 . Uiso d ?
H(13) 0.749(2) 0.046(3) 0.398(3) 0.03(1) 1.000 . Uiso d ?
H(14) 0.695(2) 0.002(3) 0.523(3) 0.03(1) 1.000 . Uiso d ?
H(15) 0.586(3) -0.038(3) 0.522(4) 0.05(2) 1.000 . Uiso d ?
H(16) 0.524(2) -0.021(3) 0.397(3) 0.04(2) 1.000 . Uiso d ?
H(17) 0.575(2) 0.034(3) 0.265(3) 0.03(1) 1.000 . Uiso d ?
H(18) 0.689(2) 0.162(3) 0.059(4) 0.03(2) 1.000 . Uiso d ?
H(19) 0.642(2) 0.136(3) -0.070(3) 0.04(2) 1.000 . Uiso d ?
H(20) 0.582(3) -0.003(4) -0.090(4) 0.05(2) 1.000 . Uiso d ?
H(21) 0.588(3) -0.096(4) 0.030(3) 0.04(2) 1.000 . Uiso d ?
H(22) 0.634(3) -0.053(3) 0.162(4) 0.04(2) 1.000 . Uiso d ?
H(23) 0.751(3) -0.074(3) 0.242(3) 0.02(1) 1.000 . Uiso d ?
H(24) 0.850(3) -0.152(4) 0.245(4) 0.04(2) 1.000 . Uiso d ?
H(25) 0.944(3) -0.072(4) 0.222(3) 0.04(2) 1.000 . Uiso d ?
H(26) 0.944(2) 0.077(3) 0.197(3) 0.01(1) 1.000 . Uiso d ?
H(27) 0.846(2) 0.149(3) 0.201(3) 0.01(1) 1.000 . Uiso d ?
H(28) 0.667(5) -0.311(6) 0.362(7) 0.17(5) 1.000 . Uiso d ?

loop_
_atom_site_aniso_label
_atom_site_aniso_U_11
_atom_site_aniso_U_22
_atom_site_aniso_U_33
_atom_site_aniso_U_12
_atom_site_aniso_U_13
_atom_site_aniso_U_23
Ir(1) 0.0174(1) 0.0170(1) 0.0204(1) 0.0000 -0.0023(2) 0.0000
Cl(1) 0.046(1) 0.089(2) 0.052(2) 0.0000 -0.002(1) 0.0000
Cl(2) 0.089(2) 0.058(2) 0.086(2) 0.0000 0.039(2) 0.0000
P(1) 0.0197(6) 0.0166(6) 0.0202(6) -0.0012(5) -0.0023(6) -0.0007(5)
P(2) 0.035(1) 0.037(1) 0.036(1) 0.0000 0.008(1) 0.0000
F(1) 0.043(3) 0.046(4) 0.25(1) 0.0000 0.043(5) 0.0000
F(2) 0.120(7) 0.118(7) 0.31(1) 0.0000 0.168(9) 0.0000
F(3) 0.157(6) 0.269(9) 0.206(7) 0.032(6) -0.014(6) -0.203(7)
F(4) 0.079(4) 0.108(5) 0.259(8) -0.015(3) -0.026(4) 0.122(5)
N(1) 0.025(3) 0.024(3) 0.026(4) 0.0000 0.005(3) 0.0000
C(1) 0.024(4) 0.024(4) 0.040(5) 0.0000 0.007(3) 0.0000
C(2) 0.023(5) 0.034(5) 0.059(6) 0.0000 0.003(5) 0.0000
C(3) 0.065(7) 0.040(6) 0.061(7) 0.0000 0.046(6) 0.0000
C(4) 0.061(7) 0.030(5) 0.039(5) 0.0000 0.016(5) 0.0000
C(5) 0.10(1) 0.055(7) 0.026(6) 0.0000 0.026(7) 0.0000
C(6) 0.14(1) 0.034(5) 0.018(5) 0.0000 -0.000(7) 0.0000
C(7) 0.097(8) 0.022(4) 0.025(4) 0.0000 -0.015(5) 0.0000
C(8) 0.11(1) 0.041(6) 0.031(5) 0.0000 -0.042(7) 0.0000
C(9) 0.087(9) 0.042(6) 0.054(7) 0.0000 -0.052(7) 0.0000
C(10) 0.047(5) 0.032(4) 0.042(5) 0.0000 -0.025(5) 0.0000
C(11) 0.047(5) 0.014(4) 0.022(4) 0.0000 -0.000(4) 0.0000
C(12) 0.060(6) 0.015(4) 0.027(4) 0.0000 -0.008(4) 0.0000
C(13) 0.051(5) 0.022(4) 0.016(4) 0.0000 0.012(4) 0.0000
C(14) 0.022(4) 0.039(5) 0.036(5) 0.0000 -0.000(4) 0.0000
C(15) 0.034(4) 0.037(4) 0.045(4) -0.000(3) -0.013(3) -0.005(3)
C(16) 0.024(3) 0.015(2) 0.021(3) 0.002(2) -0.002(2) -0.000(2)
C(17) 0.030(3) 0.037(3) 0.026(3) 0.000(3) -0.003(3) 0.001(2)
C(18) 0.045(4) 0.051(4) 0.021(3) 0.001(3) -0.009(3) 0.005(3)
C(19) 0.048(4) 0.052(4) 0.022(3) 0.000(3) 0.007(3) 0.012(3)
C(20) 0.030(3) 0.055(4) 0.034(3) -0.006(3) 0.004(3) 0.014(3)
C(21) 0.028(3) 0.040(3) 0.024(3) -0.001(3) -0.003(3) 0.007(3)
C(22) 0.023(3) 0.024(3) 0.019(3) -0.000(2) 0.002(2) 0.001(2)
C(23) 0.032(3) 0.020(3) 0.027(3) -0.003(2) 0.004(2) -0.004(2)
C(24) 0.054(4) 0.039(3) 0.021(3) -0.003(3) -0.001(3) 0.007(3)
C(25) 0.051(4) 0.049(4) 0.024(3) -0.011(3) -0.008(3) -0.006(3)
C(26) 0.052(4) 0.024(3) 0.038(3) -0.013(3) -0.006(3) -0.010(3)
C(27) 0.044(4) 0.023(3) 0.026(3) -0.005(3) -0.006(3) 0.001(3)
C(28) 0.026(3) 0.022(2) 0.021(2) 0.003(2) -0.000(2) -0.002(2)
C(29) 0.032(3) 0.023(3) 0.037(3) 0.001(2) 0.002(3) 0.001(2)
C(30) 0.041(3) 0.027(3) 0.033(3) 0.013(3) 0.001(3) 0.003(3)
C(31) 0.029(3) 0.037(3) 0.028(3) 0.018(3) 0.003(3) -0.003(3)
C(32) 0.021(3) 0.037(3) 0.031(3) 0.002(3) -0.000(2) 0.001(2)
C(33) 0.024(3) 0.022(3) 0.032(3) 0.002(2) -0.001(2) 0.001(2)
C(34) 0.065(9) 0.17(2) 0.040(7) 0.0000 -0.001(6) 0.0000

loop_
_atom_type_symbol
_atom_type_oxidation_number
_atom_type_number_in_cell
_atom_type_scat_dispersion_real
_atom_type_scat_dispersion_imag
_atom_type_scat_source
C 0 212 0.002 0.002 'International Tables for Crystallography (1992, Vol. C, Table 6.1.1.2)'
H 0 188 0.000 0.000 'International Tables for Crystallography (1992, Vol. C, Table 6.1.1.2)'
Cl 0 8 0.132 0.159 'International Tables for Crystallography (1992, Vol. C, Tables 4.2.6.8 and 6.1.1.1)'
F 0 24 0.014 0.010 'International Tables for Crystallography (1992, Vol. C, Table 6.1.1.2)'
Ir 0 4 -2.066 7.990 'International Tables for Crystallography (1992, Vol. C, Tables 4.2.6.8 and 6.1.1.1)'
N 0 4 0.004 0.003 'International Tables for Crystallography (1992, Vol. C, Table 6.1.1.2)'
P 0 12 0.090 0.095 'International Tables for Crystallography (1992, Vol. C, Table 6.1.1.2)'

loop_
_geom_angle_atom_site_label_1
_geom_angle_atom_site_label_2
_geom_angle_atom_site_label_3
_geom_angle
_geom_angle_site_symmetry_1
_geom_angle_site_symmetry_2
_geom_angle_site_symmetry_3
_geom_angle_publ_flag
P(1) Ir(1) P(1) 175.23(6) . . . ?
P(1) Ir(1) N(1) 92.37(3) . . . ?
P(1) Ir(1) C(1) 92.15(3) . . . ?
P(1) Ir(1) C(10) 89.74(3) . . . ?
P(1) Ir(1) C(11) 90.60(3) . . . ?
P(1) Ir(1) C(12) 91.59(3) . . . ?
P(1) Ir(1) C(13) 92.25(3) . . . ?
P(1) Ir(1) H(1) 87.69(4) . . . no
P(1) Ir(1) H(2) 91.04(5) . . . no
P(1) Ir(1) N(1) 92.37(3) 7 7 7 ?
P(1) Ir(1) C(1) 92.15(3) 7 7 7 ?
P(1) Ir(1) C(10) 89.74(3) 7 7 7 ?
P(1) Ir(1) C(11) 90.60(3) 7 7 7 ?
P(1) Ir(1) C(12) 91.59(3) 7 7 7 ?
P(1) Ir(1) C(13) 92.25(3) 7 7 7 ?
P(1) Ir(1) H(1) 87.69(4) 7 7 7 no
P(1) Ir(1) H(2) 91.04(5) 7 7 7 no
N(1) Ir(1) C(1) 18.8(2) . . . ?
N(1) Ir(1) C(10) 102.7(3) . . . ?
N(1) Ir(1) C(11) 81.9(3) . . . ?
N(1) Ir(1) C(12) 54.6(2) . . . ?
N(1) Ir(1) C(13) 25.8(2) . . . ?
N(1) Ir(1) H(1) 173(3) . . . no
N(1) Ir(1) H(2) 57(1) . . . no
C(1) Ir(1) C(10) 121.5(3) . . . ?
C(1) Ir(1) C(11) 100.7(3) . . . ?
C(1) Ir(1) C(12) 73.4(2) . . . ?
C(1) Ir(1) C(13) 44.6(2) . . . ?
C(1) Ir(1) H(1) 169(3) . . . no
C(1) Ir(1) H(2) 39(1) . . . no
C(10) Ir(1) C(11) 20.8(3) . . . ?
C(10) Ir(1) C(12) 48.1(3) . . . ?
C(10) Ir(1) C(13) 76.9(3) . . . ?
C(10) Ir(1) H(1) 70(3) . . . no
C(10) Ir(1) H(2) 160(1) . . . no
C(11) Ir(1) C(12) 27.3(3) . . . ?
C(11) Ir(1) C(13) 56.1(3) . . . ?
C(11) Ir(1) H(1) 91(3) . . . no
C(11) Ir(1) H(2) 139(1) . . . no
C(12) Ir(1) C(13) 28.8(2) . . . ?
C(12) Ir(1) H(1) 118(3) . . . no
C(12) Ir(1) H(2) 112(1) . . . no
C(13) Ir(1) H(1) 147(3) . . . no
C(13) Ir(1) H(2) 83(1) . . . no
H(1) Ir(1) H(2) 130(3) . . . no
Ir(1) P(1) C(16) 113.2(2) . . . ?
Ir(1) P(1) C(22) 109.5(2) . . . ?
Ir(1) P(1) C(28) 118.7(2) . . . ?
C(16) P(1) C(22) 108.2(2) . . . ?
C(16) P(1) C(28) 102.5(2) . . . ?
C(22) P(1) C(28) 104.0(2) . . . ?
F(1) P(2) F(2) 179.8(6) . . . ?
F(1) P(2) F(3) 86.1(3) . . . ?
F(1) P(2) F(3) 86.1(3) . . . ?
F(1) P(2) F(4) 91.8(3) . . . ?
F(1) P(2) F(4) 91.8(3) . . . ?
F(2) P(2) F(3) 93.7(4) . . . ?
F(2) P(2) F(3) 93.7(4) . . . ?
F(2) P(2) F(4) 88.3(4) . . . ?
F(2) P(2) F(4) 88.3(4) . . . ?
F(3) P(2) F(3) 98.3(7) . . . ?
F(3) P(2) F(4) 84.1(4) . . . ?
F(3) P(2) F(4) 176.7(5) . . . ?
F(3) P(2) F(4) 176.7(5) 7_545 7_545 7_545 ?
F(3) P(2) F(4) 84.1(4) 7_545 7_545 7_545 ?
F(4) P(2) F(4) 93.4(6) . . . ?
Ir(1) N(1) C(1) 130.0(5) . . . ?
Ir(1) N(1) C(13) 110.9(5) . . . ?
C(1) N(1) C(13) 119.1(7) . . . ?
Ir(1) C(1) N(1) 31.3(3) . . . ?
Ir(1) C(1) C(2) 150.7(6) . . . ?
Ir(1) C(1) C(14) 87.1(4) . . . ?
N(1) C(1) C(2) 119.5(8) . . . ?
N(1) C(1) C(14) 118.3(6) . . . ?
C(2) C(1) C(14) 122.2(8) . . . ?
C(1) C(2) C(3) 121.6(9) . . . ?
C(1) C(2) H(3) 115(5) . . . no
C(3) C(2) H(3) 124(5) . . . no
C(2) C(3) C(4) 119.4(9) . . . ?
C(2) C(3) H(4) 134(5) . . . no
C(4) C(3) H(4) 106(5) . . . no
C(3) C(4) C(5) 125(1) . . . ?
C(3) C(4) C(13) 116.7(9) . . . ?
C(5) C(4) C(13) 118(1) . . . ?
C(4) C(5) C(6) 122(1) . . . ?
C(4) C(5) H(5) 114(7) . . . no
C(6) C(5) H(5) 125(7) . . . no
C(5) C(6) C(7) 123(1) . . . ?
C(5) C(6) H(6) 126(6) . . . no
C(7) C(6) H(6) 111(6) . . . no
C(6) C(7) C(8) 124(1) . . . ?
C(6) C(7) C(12) 117(1) . . . ?
C(8) C(7) C(12) 119(1) . . . ?
C(7) C(8) C(9) 119.0(9) . . . ?
C(7) C(8) H(7) 134(6) . . . no
C(9) C(8) H(7) 107(6) . . . no
C(8) C(9) C(10) 123(1) . . . ?
C(8) C(9) H(8) 111(6) . . . no
C(10) C(9) H(8) 125(7) . . . no
Ir(1) C(10) C(9) 149.5(9) . . . ?
Ir(1) C(10) C(11) 30.4(4) . . . ?
Ir(1) C(10) H(9) 93(7) . . . no
C(9) C(10) C(11) 119(1) . . . ?
C(9) C(10) H(9) 118(7) . . . no
C(11) C(10) H(9) 123(7) . . . no
Ir(1) C(11) C(10) 128.8(6) . . . ?
Ir(1) C(11) C(12) 112.4(6) . . . ?
C(10) C(11) C(12) 118.8(8) . . . ?
Ir(1) C(12) C(7) 161.3(7) . . . ?
Ir(1) C(12) C(11) 40.2(4) . . . ?
Ir(1) C(12) C(13) 79.5(4) . . . ?
C(7) C(12) C(11) 121.0(8) . . . ?
C(7) C(12) C(13) 119.2(8) . . . ?
C(11) C(12) C(13) 119.8(7) . . . ?
Ir(1) C(13) N(1) 43.3(4) . . . ?
Ir(1) C(13) C(4) 167.0(7) . . . ?
Ir(1) C(13) C(12) 71.7(4) . . . ?
N(1) C(13) C(4) 123.7(8) . . . ?
N(1) C(13) C(12) 114.9(7) . . . ?
C(4) C(13) C(12) 121.3(8) . . . ?
C(1) C(14) C(15) 112.0(5) . . . ?
C(1) C(14) C(15) 112.0(5) . . . ?
C(1) C(14) H(2) 106(3) . . . no
C(15) C(14) C(15) 110.2(7) . . . ?
C(15) C(14) H(2) 108(2) . . . no
C(15) C(14) H(2) 108(2) 7 7 7 no
C(14) C(15) H(10) 113(3) . . . no
C(14) C(15) H(11) 107(4) . . . no
C(14) C(15) H(12) 120(3) . . . no
H(10) C(15) H(11) 113(5) . . . no
H(10) C(15) H(12) 99(4) . . . no
H(11) C(15) H(12) 104(5) . . . no
P(1) C(16) C(17) 118.0(4) . . . ?
P(1) C(16) C(21) 122.8(4) . . . ?
C(17) C(16) C(21) 118.9(5) . . . ?
C(16) C(17) C(18) 120.0(5) . . . ?
C(16) C(17) H(13) 122(3) . . . no
C(18) C(17) H(13) 118(3) . . . no
C(17) C(18) C(19) 120.2(5) . . . ?
C(17) C(18) H(14) 120(3) . . . no
C(19) C(18) H(14) 119(3) . . . no
C(18) C(19) C(20) 120.1(5) . . . ?
C(18) C(19) H(15) 120(3) . . . no
C(20) C(19) H(15) 120(3) . . . no
C(19) C(20) C(21) 120.3(5) . . . ?
C(19) C(20) H(16) 117(3) . . . no
C(21) C(20) H(16) 123(3) . . . no
C(16) C(21) C(20) 120.4(5) . . . ?
C(16) C(21) H(17) 118(3) . . . no
C(20) C(21) H(17) 122(3) . . . no
P(1) C(22) C(23) 116.8(4) . . . ?
P(1) C(22) C(27) 124.6(4) . . . ?
C(23) C(22) C(27) 118.6(5) . . . ?
C(22) C(23) C(24) 121.3(5) . . . ?
C(22) C(23) H(18) 117(4) . . . no
C(24) C(23) H(18) 122(4) . . . no
C(23) C(24) C(25) 119.9(6) . . . ?
C(23) C(24) H(19) 114(3) . . . no
C(25) C(24) H(19) 126(3) . . . no
C(24) C(25) C(26) 119.4(5) . . . ?
C(24) C(25) H(20) 120(3) . . . no
C(26) C(25) H(20) 120(3) . . . no
C(25) C(26) C(27) 121.0(6) . . . ?
C(25) C(26) H(21) 117(3) . . . no
C(27) C(26) H(21) 122(3) . . . no
C(22) C(27) C(26) 119.8(5) . . . ?
C(22) C(27) H(22) 119(4) . . . no
C(26) C(27) H(22) 121(4) . . . no
P(1) C(28) C(29) 118.9(4) . . . ?
P(1) C(28) C(33) 122.8(4) . . . ?
C(29) C(28) C(33) 118.3(5) . . . ?
C(28) C(29) C(30) 120.6(5) . . . ?
C(28) C(29) H(23) 118(3) . . . no
C(30) C(29) H(23) 122(3) . . . no
C(29) C(30) C(31) 120.3(5) . . . ?
C(29) C(30) H(24) 118(3) . . . no
C(31) C(30) H(24) 121(3) . . . no
C(30) C(31) C(32) 119.4(5) . . . ?
C(30) C(31) H(25) 116(4) . . . no
C(32) C(31) H(25) 124(4) . . . no
C(31) C(32) C(33) 120.8(5) . . . ?
C(31) C(32) H(26) 120(3) . . . no
C(33) C(32) H(26) 119(3) . . . no
C(28) C(33) C(32) 120.5(5) . . . ?
C(28) C(33) H(27) 122(3) . . . no
C(32) C(33) H(27) 118(3) . . . no
Cl(1) C(34) Cl(2) 111.9(7) . . . ?
Cl(1) C(34) H(28) 112(7) . . . no
Cl(1) C(34) H(28) 112(7) . . . no
Cl(2) C(34) H(28) 75(6) . . . no
Cl(2) C(34) H(28) 75(6) . . . no
H(28) C(34) H(28) 133(13) . . . no

loop_
_geom_bond_atom_site_label_1
_geom_bond_atom_site_label_2
_geom_bond_distance
_geom_bond_site_symmetry_1
_geom_bond_site_symmetry_2
_geom_bond_publ_flag
Ir(1) P(1) 2.324(1) . . ?
Ir(1) P(1) 2.324(1) . . ?
Ir(1) N(1) 2.154(6) . . ?
Ir(1) C(1) 3.181(7) . . ?
Ir(1) C(10) 3.048(8) . . ?
Ir(1) C(11) 1.981(7) . . ?
Ir(1) C(12) 2.835(8) . . ?
Ir(1) C(13) 2.937(7) . . ?
Ir(1) H(1) 1.49(8) . . no
Ir(1) H(2) 2.77(6) . . no
Cl(1) C(34) 1.73(1) . . ?
Cl(2) C(34) 1.75(1) . . ?
P(1) C(16) 1.827(5) . . ?
P(1) C(22) 1.819(5) . . ?
P(1) C(28) 1.824(5) . . ?
P(2) F(1) 1.561(6) . . ?
P(2) F(2) 1.518(7) . . ?
P(2) F(3) 1.531(5) . . ?
P(2) F(3) 1.531(5) . . ?
P(2) F(4) 1.527(5) . . ?
P(2) F(4) 1.527(5) . . ?
N(1) C(1) 1.335(9) . . ?
N(1) C(13) 1.370(8) . . ?
C(1) C(2) 1.40(1) . . ?
C(1) C(14) 1.52(1) . . ?
C(2) C(3) 1.37(1) . . ?
C(2) H(3) 0.80(6) . . no
C(3) C(4) 1.40(1) . . ?
C(3) H(4) 0.86(7) . . no
C(4) C(5) 1.45(1) . . ?
C(4) C(13) 1.38(1) . . ?
C(5) C(6) 1.31(2) . . ?
C(5) H(5) 0.79(8) . . no
C(6) C(7) 1.44(2) . . ?
C(6) H(6) 0.86(9) . . no
C(7) C(8) 1.40(1) . . ?
C(7) C(12) 1.42(1) . . ?
C(8) C(9) 1.36(2) . . ?
C(8) H(7) 1.0(1) . . no
C(9) C(10) 1.39(1) . . ?
C(9) H(8) 0.84(9) . . no
C(10) C(11) 1.39(1) . . ?
C(10) H(9) 1.0(1) . . no
C(11) C(12) 1.41(1) . . ?
C(12) C(13) 1.44(1) . . ?
C(14) C(15) 1.530(7) . . ?
C(14) C(15) 1.530(7) . . ?
C(14) H(2) 0.96(6) . . no
C(15) H(10) 0.95(5) . . no
C(15) H(11) 0.95(6) . . no
C(15) H(12) 1.08(5) . . no
C(16) C(17) 1.401(7) . . ?
C(16) C(21) 1.389(7) . . ?
C(17) C(18) 1.384(7) . . ?
C(17) H(13) 0.95(5) . . no
C(18) C(19) 1.387(8) . . ?
C(18) H(14) 0.90(5) . . no
C(19) C(20) 1.366(8) . . ?
C(19) H(15) 0.95(5) . . no
C(20) C(21) 1.390(7) . . ?
C(20) H(16) 0.97(5) . . no
C(21) H(17) 0.97(5) . . no
C(22) C(23) 1.385(7) . . ?
C(22) C(27) 1.389(7) . . ?
C(23) C(24) 1.370(7) . . ?
C(23) H(18) 0.84(5) . . no
C(24) C(25) 1.382(8) . . ?
C(24) H(19) 0.97(5) . . no
C(25) C(26) 1.375(8) . . ?
C(25) H(20) 1.06(6) . . no
C(26) C(27) 1.380(7) . . ?
C(26) H(21) 0.92(5) . . no
C(27) H(22) 0.86(5) . . no
C(28) C(29) 1.401(7) . . ?
C(28) C(33) 1.382(7) . . ?
C(29) C(30) 1.378(7) . . ?
C(29) H(23) 0.92(5) . . no
C(30) C(31) 1.387(8) . . ?
C(30) H(24) 1.00(6) . . no
C(31) C(32) 1.364(8) . . ?
C(31) H(25) 0.88(5) . . no
C(32) C(33) 1.391(7) . . ?
C(32) H(26) 0.94(4) . . no
C(33) H(27) 0.92(4) . . no
C(34) H(28) 1.03(9) . . no
C(34) H(28) 1.03(9) . . no

loop_
_geom_contact_atom_site_label_1
_geom_contact_atom_site_label_2
_geom_contact_distance
_geom_contact_site_symmetry_1
_geom_contact_site_symmetry_2
_geom_contact_publ_flag
F(1) C(30) 3.286(6) . 2_445 no
F(1) C(30) 3.286(6) . 8_455 no
F(1) C(31) 3.407(6) . 2_445 no
F(1) C(31) 3.407(6) . 8_455 no
F(2) C(9) 3.44(1) . 4_654 no
F(2) C(8) 3.56(1) . 4_654 no
F(3) C(26) 3.314(8) . 7_545 no
F(3) C(31) 3.54(1) . 2_445 no
F(3) C(24) 3.546(9) . 3_645 no
F(4) C(34) 3.33(1) . . no
F(4) C(20) 3.466(8) . 7_545 no
F(4) C(31) 3.485(7) . 2_445 no
F(4) C(21) 3.511(7) . 7_545 no

loop_
_geom_torsion_atom_site_label_1
_geom_torsion_atom_site_label_2
_geom_torsion_atom_site_label_3
_geom_torsion_atom_site_label_4
_geom_torsion_site_symmetry_1
_geom_torsion_site_symmetry_2
_geom_torsion_site_symmetry_3
_geom_torsion_site_symmetry_4
_geom_torsion
_geom_torsion_publ_flag
Ir(1) P(1) C(16) C(17) . . . . -85.3(4) no
Ir(1) P(1) C(16) C(21) . . . . 87.7(4) no
Ir(1) P(1) C(22) C(23) . . . . 28.6(4) no
Ir(1) P(1) C(22) C(27) . . . . -151.9(4) no
Ir(1) P(1) C(28) C(29) . . . . 169.6(4) no
Ir(1) P(1) C(28) C(33) . . . . -11.7(5) no
Ir(1) P(1) C(16) C(17) . . . . 85.3(4) no
Ir(1) P(1) C(16) C(21) . . . . -87.7(4) no
Ir(1) P(1) C(22) C(23) . . . . -28.6(4) no
Ir(1) P(1) C(22) C(27) . . . . 151.9(4) no
Ir(1) P(1) C(28) C(29) . . . . -169.6(4) no
Ir(1) P(1) C(28) C(33) . . . . 11.7(5) no
Ir(1) N(1) C(1) C(2) . . . . 180.0000(3) no
Ir(1) N(1) C(1) C(14) . . . . 0.0000(1) no
Ir(1) N(1) C(13) C(4) . . . . 180.0000 no
Ir(1) N(1) C(13) C(12) . . . . 0.0000(1) no
Ir(1) C(1) N(1) C(13) . . . . 180.0000 no
Ir(1) C(1) C(2) C(3) . . . . 0.0000(1) no
Ir(1) C(1) C(14) C(15) . . . . 117.8(5) no
Ir(1) C(1) C(14) C(15) . . . . -117.8(5) no
Ir(1) C(10) C(9) C(8) . . . . 0.0000(1) no
Ir(1) C(10) C(11) C(12) . . . . 180.0000(2) no
Ir(1) C(11) C(10) C(9) . . . . 180.0000 no
Ir(1) C(11) C(12) C(7) . . . . 180.0000(1) no
Ir(1) C(11) C(12) C(13) . . . . 0.0000 no
Ir(1) C(12) C(7) C(6) . . . . 180.0000(1) no
Ir(1) C(12) C(7) C(8) . . . . 0.0000(1) no
Ir(1) C(12) C(11) C(10) . . . . 180.0000(1) no
Ir(1) C(12) C(13) N(1) . . . . 0.0000(2) no
Ir(1) C(12) C(13) C(4) . . . . 180.0000(2) no
Ir(1) C(13) N(1) C(1) . . . . 180.0000 no
Ir(1) C(13) C(4) C(3) . . . . 0.0000 no
Ir(1) C(13) C(4) C(5) . . . . 180.0000 no
Ir(1) C(13) C(12) C(7) . . . . 180.0000 no
Ir(1) C(13) C(12) C(11) . . . . 0.0000 no
P(1) Ir(1) P(1) C(16) . . . . -153.6(7) no
P(1) Ir(1) P(1) C(22) . . . . 85.7(8) no
P(1) Ir(1) P(1) C(28) . . . . -33.4(8) no
P(1) Ir(1) N(1) C(1) . . . . -89.73(3) no
P(1) Ir(1) N(1) C(13) . . . . 90.27(3) no
P(1) Ir(1) C(1) N(1) . . . . 91.02(3) no
P(1) Ir(1) C(1) C(2) . . . . 91.02(3) no
P(1) Ir(1) C(1) C(14) . . . . -88.98(3) no
P(1) Ir(1) C(10) C(9) . . . . -92.37(3) no
P(1) Ir(1) C(10) C(11) . . . . -92.37(3) no
P(1) Ir(1) C(11) C(10) . . . . 87.69(3) no
P(1) Ir(1) C(11) C(12) . . . . -92.31(3) no
P(1) Ir(1) C(12) C(7) . . . . 88.23(3) no
P(1) Ir(1) C(12) C(11) . . . . 88.23(3) no
P(1) Ir(1) C(12) C(13) . . . . -91.77(3) no
P(1) Ir(1) C(13) N(1) . . . . -90.79(3) no
P(1) Ir(1) C(13) C(4) . . . . -90.79(3) no
P(1) Ir(1) C(13) C(12) . . . . 89.21(3) no
P(1) C(16) C(17) C(18) . . . . 173.8(4) no
P(1) C(16) C(21) C(20) . . . . -174.5(5) no
P(1) C(22) C(23) C(24) . . . . -179.2(4) no
P(1) C(22) C(27) C(26) . . . . 179.5(4) no
P(1) C(28) C(29) C(30) . . . . 179.2(4) no
P(1) C(28) C(33) C(32) . . . . -178.5(4) no
N(1) Ir(1) P(1) C(16) . . . . -33.0(2) no
N(1) Ir(1) P(1) C(22) . . . . 87.7(2) no
N(1) Ir(1) P(1) C(28) . . . . -153.2(2) no
N(1) Ir(1) P(1) C(16) . . . . 33.0(2) no
N(1) Ir(1) P(1) C(22) . . . . -87.7(2) no
N(1) Ir(1) P(1) C(28) . . . . 153.2(2) no
N(1) Ir(1) C(1) C(2) . . . . 0.0000(1) no
N(1) Ir(1) C(1) C(14) . . . . 180.0000(2) no
N(1) Ir(1) C(10) C(9) . . . . 0.0000(1) no
N(1) Ir(1) C(10) C(11) . . . . 0.0000(2) no
N(1) Ir(1) C(11) C(10) . . . . 180.0000 no
N(1) Ir(1) C(11) C(12) . . . . 0.0000 no
N(1) Ir(1) C(12) C(7) . . . . 180.0000(1) no
N(1) Ir(1) C(12) C(11) . . . . 180.0000(1) no
N(1) Ir(1) C(12) C(13) . . . . 0.0000(2) no
N(1) Ir(1) C(13) C(4) . . . . 0.0000(1) no
N(1) Ir(1) C(13) C(12) . . . . 180.0000 no
N(1) C(1) Ir(1) C(10) . . . . 0.0000(2) no
N(1) C(1) Ir(1) C(11) . . . . 0.0000 no
N(1) C(1) Ir(1) C(12) . . . . 0.0000(2) no
N(1) C(1) Ir(1) C(13) . . . . 0.0000(1) no
N(1) C(1) C(2) C(3) . . . . 0.0000 no
N(1) C(1) C(14) C(15) . . . . 117.8(5) no
N(1) C(1) C(14) C(15) . . . . -117.8(5) no
N(1) C(13) Ir(1) C(1) . . . . 0.0000(1) no
N(1) C(13) Ir(1) C(10) . . . . 180.0000(2) no
N(1) C(13) Ir(1) C(11) . . . . 180.0000 no
N(1) C(13) Ir(1) C(12) . . . . 180.0000 no
N(1) C(13) C(4) C(3) . . . . 0.0000(1) no
N(1) C(13) C(4) C(5) . . . . 180.0000 no
N(1) C(13) C(12) C(7) . . . . 180.0000 no
N(1) C(13) C(12) C(11) . . . . 0.0000(1) no
C(1) Ir(1) P(1) C(16) . . . . -51.8(2) no
C(1) Ir(1) P(1) C(22) . . . . 68.9(2) no
C(1) Ir(1) P(1) C(28) . . . . -172.0(2) no
C(1) Ir(1) P(1) C(16) . . . . 51.8(2) no
C(1) Ir(1) P(1) C(22) . . . . -68.9(2) no
C(1) Ir(1) P(1) C(28) . . . . 172.0(2) no
C(1) Ir(1) N(1) C(13) . . . . 180.0000 no
C(1) Ir(1) C(10) C(9) . . . . 0.0000(2) no
C(1) Ir(1) C(10) C(11) . . . . 0.0000 no
C(1) Ir(1) C(11) C(10) . . . . 180.0000(1) no
C(1) Ir(1) C(11) C(12) . . . . 0.0000(1) no
C(1) Ir(1) C(12) C(7) . . . . 180.0000(2) no
C(1) Ir(1) C(12) C(11) . . . . 180.0000(1) no
C(1) Ir(1) C(12) C(13) . . . . 0.0000(2) no
C(1) Ir(1) C(13) C(4) . . . . 0.0000 no
C(1) Ir(1) C(13) C(12) . . . . 180.0000(2) no
C(1) N(1) Ir(1) C(10) . . . . 180.0000(1) no
C(1) N(1) Ir(1) C(11) . . . . 180.0000(1) no
C(1) N(1) Ir(1) C(12) . . . . 180.0000(2) no
C(1) N(1) Ir(1) C(13) . . . . 180.0000(1) no
C(1) N(1) C(13) C(4) . . . . 0.0000(1) no
C(1) N(1) C(13) C(12) . . . . 180.0000(2) no
C(1) C(2) C(3) C(4) . . . . 0.0000(2) no
C(2) C(1) Ir(1) C(10) . . . . 0.0000(1) no
C(2) C(1) Ir(1) C(11) . . . . 0.0000(1) no
C(2) C(1) Ir(1) C(12) . . . . 0.0000(1) no
C(2) C(1) Ir(1) C(13) . . . . 0.0000 no
C(2) C(1) N(1) C(13) . . . . 0.0000(1) no
C(2) C(1) C(14) C(15) . . . . -62.2(5) no
C(2) C(1) C(14) C(15) . . . . 62.2(5) no
C(2) C(3) C(4) C(5) . . . . 180.0000(1) no
C(2) C(3) C(4) C(13) . . . . 0.0000(2) no
C(3) C(2) C(1) C(14) . . . . 180.0000 no
C(3) C(4) C(5) C(6) . . . . 180.0000(1) no
C(3) C(4) C(13) C(12) . . . . 180.0000(1) no
C(4) C(5) C(6) C(7) . . . . 0.0000(1) no
C(4) C(13) Ir(1) C(10) . . . . 180.0000(1) no
C(4) C(13) Ir(1) C(11) . . . . 180.0000(1) no
C(4) C(13) Ir(1) C(12) . . . . 180.0000 no
C(4) C(13) C(12) C(7) . . . . 0.0000(1) no
C(4) C(13) C(12) C(11) . . . . 180.0000(4) no
C(5) C(4) C(13) C(12) . . . . 0.0000(3) no
C(5) C(6) C(7) C(8) . . . . 180.0000(1) no
C(5) C(6) C(7) C(12) . . . . 0.0000(2) no
C(6) C(5) C(4) C(13) . . . . 0.0000(1) no
C(6) C(7) C(8) C(9) . . . . 180.0000(2) no
C(6) C(7) C(12) C(11) . . . . 180.0000(1) no
C(6) C(7) C(12) C(13) . . . . 0.0000 no
C(7) C(8) C(9) C(10) . . . . 0.0000(1) no
C(7) C(12) Ir(1) C(10) . . . . 0.0000(1) no
C(7) C(12) Ir(1) C(11) . . . . 0.0000(1) no
C(7) C(12) Ir(1) C(13) . . . . 180.0000(1) no
C(7) C(12) C(11) C(10) . . . . 0.0000(2) no
C(8) C(7) C(12) C(11) . . . . 0.0000(1) no
C(8) C(7) C(12) C(13) . . . . 180.0000(1) no
C(8) C(9) C(10) C(11) . . . . 0.0000(2) no
C(9) C(8) C(7) C(12) . . . . 0.0000(1) no
C(9) C(10) Ir(1) C(11) . . . . 0.0000(1) no
C(9) C(10) Ir(1) C(12) . . . . 0.0000(1) no
C(9) C(10) Ir(1) C(13) . . . . 0.0000(1) no
C(9) C(10) C(11) C(12) . . . . 0.0000(3) no
C(10) Ir(1) P(1) C(16) . . . . 69.7(3) no
C(10) Ir(1) P(1) C(22) . . . . -169.6(3) no
C(10) Ir(1) P(1) C(28) . . . . -50.5(3) no
C(10) Ir(1) P(1) C(16) . . . . -69.7(3) no
C(10) Ir(1) P(1) C(22) . . . . 169.6(3) no
C(10) Ir(1) P(1) C(28) . . . . 50.5(3) no
C(10) Ir(1) N(1) C(13) . . . . 0.0000(1) no
C(10) Ir(1) C(1) C(14) . . . . 180.0000(2) no
C(10) Ir(1) C(11) C(12) . . . . 180.0000(4) no
C(10) Ir(1) C(12) C(11) . . . . 0.0000 no
C(10) Ir(1) C(12) C(13) . . . . 180.0000(1) no
C(10) Ir(1) C(13) C(12) . . . . 0.0000(3) no
C(10) C(11) Ir(1) C(12) . . . . 180.0000(4) no
C(10) C(11) Ir(1) C(13) . . . . 180.0000(1) no
C(10) C(11) C(12) C(13) . . . . 180.0000(2) no
C(11) Ir(1) P(1) C(16) . . . . 48.9(3) no
C(11) Ir(1) P(1) C(22) . . . . 169.6(3) no
C(11) Ir(1) P(1) C(28) . . . . -71.3(3) no
C(11) Ir(1) P(1) C(16) . . . . -48.9(3) no
C(11) Ir(1) P(1) C(22) . . . . -169.6(3) no
C(11) Ir(1) P(1) C(28) . . . . 71.3(3) no
C(11) Ir(1) N(1) C(13) . . . . 0.0000(3) no
C(11) Ir(1) C(1) C(14) . . . . 180.0000(1) no
C(11) Ir(1) C(12) C(13) . . . . 180.0000(1) no
C(11) Ir(1) C(13) C(12) . . . . 0.0000(1) no
C(11) C(10) Ir(1) C(12) . . . . 0.0000(1) no
C(11) C(10) Ir(1) C(13) . . . . 0.0000(1) no
C(11) C(12) Ir(1) C(13) . . . . 180.0000(1) no
C(12) Ir(1) P(1) C(16) . . . . 21.6(2) no
C(12) Ir(1) P(1) C(22) . . . . 142.3(2) no
C(12) Ir(1) P(1) C(28) . . . . -98.6(3) no
C(12) Ir(1) P(1) C(16) . . . . -21.6(2) no
C(12) Ir(1) P(1) C(22) . . . . -142.3(2) no
C(12) Ir(1) P(1) C(28) . . . . 98.6(3) no
C(12) Ir(1) N(1) C(13) . . . . 0.0000 no
C(12) Ir(1) C(1) C(14) . . . . 180.0000(1) no
C(12) C(11) Ir(1) C(13) . . . . 0.0000 no
C(13) Ir(1) P(1) C(16) . . . . -7.2(2) no
C(13) Ir(1) P(1) C(22) . . . . 113.5(2) no
C(13) Ir(1) P(1) C(28) . . . . -127.4(2) no
C(13) Ir(1) P(1) C(16) . . . . 7.2(2) no
C(13) Ir(1) P(1) C(22) . . . . -113.5(2) no
C(13) Ir(1) P(1) C(28) . . . . 127.4(2) no
C(13) Ir(1) C(1) C(14) . . . . 180.0000(1) no
C(13) N(1) C(1) C(14) . . . . 180.0000(4) no
C(16) P(1) C(22) C(23) . . . . 152.3(4) no
C(16) P(1) C(22) C(27) . . . . -28.2(5) no
C(16) P(1) C(28) C(29) . . . . 44.1(5) no
C(16) P(1) C(28) C(33) . . . . -137.2(4) no
C(16) C(17) C(18) C(19) . . . . 1.5(9) no
C(16) C(21) C(20) C(19) . . . . 0.7(9) no
C(17) C(16) P(1) C(22) . . . . 153.2(4) no
C(17) C(16) P(1) C(28) . . . . 43.7(4) no
C(17) C(16) C(21) C(20) . . . . -1.5(8) no
C(17) C(18) C(19) C(20) . . . . -2(1) no
C(18) C(17) C(16) C(21) . . . . 0.5(8) no
C(18) C(19) C(20) C(21) . . . . 1(1) no
C(21) C(16) P(1) C(22) . . . . -33.8(5) no
C(21) C(16) P(1) C(28) . . . . -143.2(4) no
C(22) P(1) C(28) C(29) . . . . -68.6(5) no
C(22) P(1) C(28) C(33) . . . . 110.2(4) no
C(22) C(23) C(24) C(25) . . . . -0.2(9) no
C(22) C(27) C(26) C(25) . . . . -0.3(9) no
C(23) C(22) P(1) C(28) . . . . -99.3(4) no
C(23) C(22) C(27) C(26) . . . . -1.0(8) no
C(23) C(24) C(25) C(26) . . . . -1(1) no
C(24) C(23) C(22) C(27) . . . . 1.2(8) no
C(24) C(25) C(26) C(27) . . . . 1(1) no
C(27) C(22) P(1) C(28) . . . . 80.2(5) no
C(28) C(29) C(30) C(31) . . . . -0.5(9) no
C(28) C(33) C(32) C(31) . . . . -0.8(8) no
C(29) C(28) C(33) C(32) . . . . 0.2(8) no
C(29) C(30) C(31) C(32) . . . . -0.1(9) no
C(30) C(29) C(28) C(33) . . . . 0.4(8) no
C(30) C(31) C(32) C(33) . . . . 0.7(9) no
